data_7042620
loop_
_publ_author_name
'Wang, Chuanlan'
'Liu, Jinfeng'
'Tian, Zhenzhen'
'Tian, Meng'
'Tian, Laijin'
'Zhao, Wenqian'
'Liu, Zhe'

_publ_section_title
;
 Half-Sandwich Iridium N-Heterocyclic Carbene Anticancer Complexes
;
_journal_name_full 'Dalton Trans.'
_journal_paper_doi 10.1039/C7DT00575J
_journal_year 2017
_chemical_formula_sum 'C30 H41 Cl F6 Ir N4 P'
_chemical_formula_weight 830.29
_chemical_name_systematic
;
 ?
;
_space_group_IT_number 14
_symmetry_cell_setting monoclinic
_symmetry_space_group_name_Hall '-P 2ybc'
_symmetry_space_group_name_H-M 'P 1 21/c 1'
_atom_sites_solution_hydrogens geom
_atom_sites_solution_primary direct
_atom_sites_solution_secondary difmap
_audit_creation_method SHELXL-97
_audit_update_record
;
2017-03-28 deposited with the CCDC.
2017-03-29 downloaded from the CCDC.
;
_cell_angle_alpha 90.00
_cell_angle_beta 95.0170(10)
_cell_angle_gamma 90.00
_cell_formula_units_Z 4
_cell_length_a 14.7275(10)
_cell_length_b 15.8732(11)
_cell_length_c 14.1827(10)
_cell_measurement_reflns_used 2356
_cell_measurement_temperature 295(2)
_cell_measurement_theta_max 25.12
_cell_measurement_theta_min 2.12
_cell_volume 3302.8(4)
_computing_cell_refinement 'Bruker SMART'
_computing_data_collection 'Bruker SMART'
_computing_data_reduction 'Bruker SAINT'
_computing_molecular_graphics 'Bruker SHELXTL'
_computing_publication_material 'Bruker SHELXTL'
_computing_structure_refinement 'SHELXL-97 (Sheldrick, 1997)'
_computing_structure_solution 'SHELXS-97 (Sheldrick, 1990)'
_diffrn_ambient_temperature 295(2)
_diffrn_measured_fraction_theta_full 1.000
_diffrn_measured_fraction_theta_max 1.000
_diffrn_measurement_device_type 'Bruker Apex'
_diffrn_measurement_method '\f and \w'
_diffrn_radiation_monochromator graphite
_diffrn_radiation_source 'fine-focus sealed tube'
_diffrn_radiation_type MoK\a
_diffrn_radiation_wavelength 0.71073
_diffrn_reflns_av_R_equivalents 0.0342
_diffrn_reflns_av_unetI/netI 0.0356
_diffrn_reflns_limit_h_max 18
_diffrn_reflns_limit_h_min -18
_diffrn_reflns_limit_k_max 15
_diffrn_reflns_limit_k_min -19
_diffrn_reflns_limit_l_max 16
_diffrn_reflns_limit_l_min -17
_diffrn_reflns_number 20743
_diffrn_reflns_theta_full 26.00
_diffrn_reflns_theta_max 26.00
_diffrn_reflns_theta_min 1.89
_exptl_absorpt_coefficient_mu 4.232
_exptl_absorpt_correction_T_max 0.4849
_exptl_absorpt_correction_T_min 0.3111
_exptl_absorpt_correction_type multi-scan
_exptl_absorpt_process_details SADABS
_exptl_crystal_colour yellow
_exptl_crystal_density_diffrn 1.670
_exptl_crystal_density_method 'not measured'
_exptl_crystal_description block
_exptl_crystal_F_000 1648
_exptl_crystal_size_max 0.36
_exptl_crystal_size_mid 0.24
_exptl_crystal_size_min 0.20
_refine_diff_density_max 1.026
_refine_diff_density_min -0.580
_refine_diff_density_rms 0.092
_refine_ls_extinction_method none
_refine_ls_goodness_of_fit_ref 1.029
_refine_ls_hydrogen_treatment constr
_refine_ls_matrix_type full
_refine_ls_number_parameters 393
_refine_ls_number_reflns 6482
_refine_ls_number_restraints 2
_refine_ls_restrained_S_all 1.039
_refine_ls_R_factor_all 0.0412
_refine_ls_R_factor_gt 0.0312
_refine_ls_shift/su_max 0.002
_refine_ls_shift/su_mean 0.000
_refine_ls_structure_factor_coef Fsqd
_refine_ls_weighting_details 'calc w=1/[\s^2^(Fo^2^)+(0.0426P)^2^+1.9040P] where P=(Fo^2^+2Fc^2^)/3'
_refine_ls_weighting_scheme calc
_refine_ls_wR_factor_gt 0.0769
_refine_ls_wR_factor_ref 0.0816
_reflns_number_gt 5313
_reflns_number_total 6482
_reflns_threshold_expression >2sigma(I)
_cod_data_source_file c7dt00575j2.cif
_cod_data_source_block 3B
_cod_original_sg_symbol_H-M P21/c
_cod_database_code 7042620

loop_
_symmetry_equiv_pos_as_xyz
'x, y, z'
'-x, y+1/2, -z+1/2'
'-x, -y, -z'
'x, -y-1/2, z-1/2'

loop_
_atom_site_label
_atom_site_type_symbol
_atom_site_fract_x
_atom_site_fract_y
_atom_site_fract_z
_atom_site_U_iso_or_equiv
_atom_site_adp_type
_atom_site_occupancy
_atom_site_symmetry_multiplicity
_atom_site_calc_flag
_atom_site_refinement_flags
Ir1 Ir 0.271890(11) 0.056491(10) 0.708065(11) 0.03717(7) Uani 1 1 d .
C1 C 0.3814(4) 0.0457(3) 0.5113(4) 0.0584(14) Uani 1 1 d .
H1A H 0.4207 0.0094 0.4791 0.088 Uiso 1 1 calc R
H1B H 0.4143 0.0955 0.5323 0.088 Uiso 1 1 calc R
H1C H 0.3298 0.0614 0.4688 0.088 Uiso 1 1 calc R
C2 C 0.3493(3) 0.0005(3) 0.5950(3) 0.0447(11) Uani 1 1 d .
C3 C 0.2661(3) -0.0430(3) 0.5967(4) 0.0509(12) Uani 1 1 d .
C4 C 0.1960(4) -0.0572(3) 0.5151(4) 0.0679(16) Uani 1 1 d .
H4A H 0.2055 -0.0179 0.4655 0.102 Uiso 1 1 calc R
H4B H 0.1362 -0.0491 0.5357 0.102 Uiso 1 1 calc R
H4C H 0.2013 -0.1136 0.4919 0.102 Uiso 1 1 calc R
C5 C 0.2618(4) -0.0784(3) 0.6898(4) 0.0554(13) Uani 1 1 d .
C6 C 0.1908(5) -0.1379(4) 0.7191(5) 0.083(2) Uani 1 1 d .
H6A H 0.2055 -0.1942 0.7009 0.124 Uiso 1 1 calc R
H6B H 0.1324 -0.1223 0.6888 0.124 Uiso 1 1 calc R
H6C H 0.1890 -0.1355 0.7866 0.124 Uiso 1 1 calc R
C7 C 0.3475(4) -0.0621(3) 0.7426(4) 0.0530(13) Uani 1 1 d .
C8 C 0.3740(4) -0.0942(4) 0.8400(4) 0.0746(17) Uani 1 1 d .
H8A H 0.3963 -0.1508 0.8364 0.112 Uiso 1 1 calc R
H8B H 0.3218 -0.0935 0.8760 0.112 Uiso 1 1 calc R
H8C H 0.4208 -0.0589 0.8702 0.112 Uiso 1 1 calc R
C9 C 0.4013(3) -0.0125(3) 0.6859(3) 0.0480(11) Uani 1 1 d .
C10 C 0.4992(3) 0.0075(4) 0.7078(3) 0.0603(15) Uani 1 1 d .
C11 C 0.5345(4) 0.0862(5) 0.6961(5) 0.0790(19) Uani 1 1 d .
H11 H 0.4965 0.1303 0.6748 0.095 Uiso 1 1 calc R
C12 C 0.6285(5) 0.0999(7) 0.7166(6) 0.117(3) Uani 1 1 d .
H12 H 0.6521 0.1538 0.7102 0.140 Uiso 1 1 calc R
C13 C 0.6847(5) 0.0364(10) 0.7451(6) 0.128(5) Uani 1 1 d .
H13 H 0.7469 0.0463 0.7573 0.154 Uiso 1 1 calc R
C14 C 0.6509(6) -0.0417(9) 0.7561(5) 0.131(5) Uani 1 1 d .
H14 H 0.6903 -0.0853 0.7760 0.157 Uiso 1 1 calc R
C15 C 0.5589(4) -0.0580(5) 0.7385(4) 0.088(2) Uani 1 1 d .
H15 H 0.5365 -0.1120 0.7469 0.106 Uiso 1 1 calc R
C16 C 0.5911(7) 0.2896(8) 0.9663(9) 0.192(6) Uani 1 1 d D
H16A H 0.6549 0.2847 0.9582 0.288 Uiso 1 1 calc R
H16B H 0.5827 0.2934 1.0326 0.288 Uiso 1 1 calc R
H16C H 0.5671 0.3394 0.9346 0.288 Uiso 1 1 calc R
C17 C 0.5446(5) 0.2180(8) 0.9274(7) 0.176(6) Uani 1 1 d D
H17A H 0.5720 0.1682 0.9577 0.211 Uiso 1 1 calc R
H17B H 0.5542 0.2149 0.8607 0.211 Uiso 1 1 calc R
C18 C 0.4400(5) 0.2156(6) 0.9373(6) 0.128(4) Uani 1 1 d D
H18A H 0.4276 0.2261 1.0024 0.153 Uiso 1 1 calc R
H18B H 0.4088 0.2578 0.8971 0.153 Uiso 1 1 calc R
C19 C 0.4103(4) 0.1319(5) 0.9083(4) 0.0762(18) Uani 1 1 d .
H19A H 0.4443 0.0909 0.9479 0.091 Uiso 1 1 calc R
H19B H 0.4246 0.1227 0.8436 0.091 Uiso 1 1 calc R
C20 C 0.2549(3) 0.0876(3) 0.8443(3) 0.0415(10) Uani 1 1 d .
C21 C 0.1829(4) 0.1039(3) 0.9768(3) 0.0509(12) Uani 1 1 d .
H21 H 0.1373 0.1045 1.0182 0.061 Uiso 1 1 calc R
C22 C 0.2689(4) 0.1271(3) 0.9955(3) 0.0584(13) Uani 1 1 d .
H22 H 0.2954 0.1467 1.0534 0.070 Uiso 1 1 calc R
C23 C 0.0930(3) 0.0453(3) 0.8329(3) 0.0504(12) Uani 1 1 d .
H23A H 0.0413 0.0540 0.8697 0.060 Uiso 1 1 calc R
H23B H 0.1000 -0.0148 0.8235 0.060 Uiso 1 1 calc R
C24 C -0.0056(3) 0.1222(4) 0.7058(4) 0.0607(14) Uani 1 1 d .
H24 H -0.0597 0.1246 0.7350 0.073 Uiso 1 1 calc R
C25 C 0.0090(3) 0.1518(4) 0.6209(4) 0.0606(14) Uani 1 1 d .
H25 H -0.0336 0.1787 0.5790 0.073 Uiso 1 1 calc R
C26 C 0.1417(3) 0.0959(3) 0.6813(3) 0.0391(10) Uani 1 1 d .
C27 C 0.1419(4) 0.1641(4) 0.5213(3) 0.0562(13) Uani 1 1 d .
H27A H 0.2024 0.1396 0.5227 0.067 Uiso 1 1 calc R
H27B H 0.1488 0.2248 0.5240 0.067 Uiso 1 1 calc R
C28 C 0.0891(4) 0.1408(4) 0.4292(3) 0.0602(13) Uani 1 1 d .
H28A H 0.0298 0.1678 0.4252 0.072 Uiso 1 1 calc R
H28B H 0.0798 0.0803 0.4266 0.072 Uiso 1 1 calc R
C29 C 0.1415(4) 0.1689(5) 0.3457(4) 0.0786(18) Uani 1 1 d .
H29A H 0.1480 0.2297 0.3477 0.094 Uiso 1 1 calc R
H29B H 0.2021 0.1447 0.3531 0.094 Uiso 1 1 calc R
C30 C 0.0968(5) 0.1441(5) 0.2512(4) 0.101(2) Uani 1 1 d .
H30A H 0.0896 0.0840 0.2487 0.152 Uiso 1 1 calc R
H30B H 0.1340 0.1619 0.2025 0.152 Uiso 1 1 calc R
H30C H 0.0381 0.1705 0.2416 0.152 Uiso 1 1 calc R
Cl1 Cl 0.31872(8) 0.20049(8) 0.68464(9) 0.0543(3) Uani 1 1 d .
F1 F 0.0464(3) 0.8096(3) 0.0725(4) 0.1391(19) Uani 1 1 d .
F2 F 0.1537(4) 0.7704(3) -0.0120(5) 0.153(2) Uani 1 1 d .
F3 F 0.1922(5) 0.8338(4) 0.1185(5) 0.213(4) Uani 1 1 d .
F4 F 0.2056(3) 0.9017(3) -0.0127(4) 0.1239(17) Uani 1 1 d .
F5 F 0.1047(4) 0.9374(3) 0.0817(5) 0.168(3) Uani 1 1 d .
F6 F 0.0634(4) 0.8758(5) -0.0529(5) 0.213(4) Uani 1 1 d .
N1 N 0.3122(3) 0.1170(3) 0.9138(3) 0.0506(10) Uani 1 1 d .
N2 N 0.1746(3) 0.0788(2) 0.8837(3) 0.0419(9) Uani 1 1 d .
N3 N 0.0768(2) 0.0869(3) 0.7421(3) 0.0463(9) Uani 1 1 d .
N4 N 0.0986(3) 0.1357(2) 0.6058(3) 0.0465(9) Uani 1 1 d .
P1 P 0.12784(10) 0.85449(9) 0.03080(10) 0.0584(4) Uani 1 1 d .

loop_
_atom_site_aniso_label
_atom_site_aniso_U_11
_atom_site_aniso_U_22
_atom_site_aniso_U_33
_atom_site_aniso_U_23
_atom_site_aniso_U_13
_atom_site_aniso_U_12
Ir1 0.03669(11) 0.04216(11) 0.03329(11) -0.00330(7) 0.00664(7) 0.00099(8)
C1 0.055(3) 0.081(4) 0.040(3) -0.003(2) 0.013(2) 0.005(3)
C2 0.046(3) 0.053(3) 0.035(2) -0.006(2) 0.0061(19) 0.012(2)
C3 0.052(3) 0.051(3) 0.050(3) -0.014(2) 0.006(2) 0.006(2)
C4 0.069(4) 0.064(4) 0.069(4) -0.023(3) -0.009(3) 0.000(3)
C5 0.068(4) 0.039(3) 0.061(3) -0.008(2) 0.018(3) 0.003(2)
C6 0.102(5) 0.052(3) 0.099(5) -0.018(3) 0.036(4) -0.017(3)
C7 0.062(3) 0.053(3) 0.046(3) 0.003(2) 0.014(2) 0.020(2)
C8 0.090(4) 0.084(4) 0.052(3) 0.016(3) 0.018(3) 0.033(4)
C9 0.046(3) 0.055(3) 0.044(3) -0.006(2) 0.008(2) 0.014(2)
C10 0.040(3) 0.105(5) 0.036(3) -0.013(3) 0.005(2) 0.012(3)
C11 0.048(3) 0.109(5) 0.081(4) -0.034(4) 0.007(3) -0.006(3)
C12 0.061(4) 0.171(9) 0.120(7) -0.070(6) 0.014(5) -0.012(5)
C13 0.049(4) 0.263(15) 0.072(5) -0.046(7) -0.005(4) -0.005(7)
C14 0.059(5) 0.279(15) 0.053(4) 0.019(6) 0.004(4) 0.058(7)
C15 0.064(4) 0.153(7) 0.049(3) 0.014(4) 0.010(3) 0.043(4)
C16 0.100(7) 0.232(15) 0.246(15) 0.017(12) 0.029(9) -0.030(9)
C17 0.121(7) 0.274(14) 0.139(8) -0.114(9) 0.044(6) -0.106(9)
C18 0.094(5) 0.184(9) 0.112(6) -0.075(6) 0.047(5) -0.077(6)
C19 0.050(3) 0.125(6) 0.052(3) -0.019(3) -0.001(3) -0.003(3)
C20 0.050(3) 0.041(2) 0.035(2) -0.0018(19) 0.008(2) 0.005(2)
C21 0.065(3) 0.051(3) 0.039(3) -0.004(2) 0.019(2) 0.001(3)
C22 0.074(4) 0.068(3) 0.034(3) -0.008(2) 0.008(2) 0.003(3)
C23 0.050(3) 0.058(3) 0.045(3) 0.002(2) 0.014(2) -0.009(2)
C24 0.036(3) 0.082(4) 0.064(3) -0.003(3) 0.008(2) 0.007(3)
C25 0.046(3) 0.074(4) 0.060(3) -0.001(3) -0.004(2) 0.012(3)
C26 0.037(2) 0.041(2) 0.039(2) -0.0003(19) 0.0043(19) -0.002(2)
C27 0.059(3) 0.064(3) 0.044(3) 0.009(2) -0.001(2) -0.003(3)
C28 0.061(3) 0.068(3) 0.050(3) 0.003(3) -0.004(2) 0.006(3)
C29 0.086(4) 0.104(5) 0.046(3) 0.006(3) 0.006(3) 0.001(4)
C30 0.108(5) 0.144(7) 0.050(3) 0.005(4) -0.001(4) 0.007(5)
Cl1 0.0574(7) 0.0490(7) 0.0572(7) -0.0020(6) 0.0090(6) -0.0090(6)
F1 0.142(4) 0.108(3) 0.179(5) -0.008(3) 0.079(4) -0.063(3)
F2 0.124(4) 0.094(3) 0.245(6) -0.078(4) 0.046(4) -0.001(3)
F3 0.268(8) 0.167(6) 0.178(6) 0.060(5) -0.127(6) -0.077(6)
F4 0.121(3) 0.092(3) 0.173(5) -0.004(3) 0.097(3) -0.021(3)
F5 0.162(5) 0.093(3) 0.272(8) -0.070(4) 0.155(5) -0.044(3)
F6 0.172(6) 0.267(9) 0.184(6) 0.125(6) -0.076(5) -0.037(6)
N1 0.048(2) 0.064(3) 0.040(2) -0.0073(19) 0.0037(18) -0.001(2)
N2 0.049(2) 0.042(2) 0.036(2) -0.0002(16) 0.0100(17) -0.0018(17)
N3 0.037(2) 0.057(2) 0.045(2) -0.0015(18) 0.0068(17) -0.0006(18)
N4 0.045(2) 0.054(2) 0.040(2) 0.0027(18) 0.0032(17) 0.0011(18)
P1 0.0651(9) 0.0509(8) 0.0614(8) 0.0080(7) 0.0177(7) -0.0037(7)

loop_
_atom_type_symbol
_atom_type_description
_atom_type_scat_dispersion_real
_atom_type_scat_dispersion_imag
_atom_type_scat_source
C C 0.0033 0.0016 'International Tables Vol C Tables 4.2.6.8 and 6.1.1.4'
H H 0.0000 0.0000 'International Tables Vol C Tables 4.2.6.8 and 6.1.1.4'
N N 0.0061 0.0033 'International Tables Vol C Tables 4.2.6.8 and 6.1.1.4'
F F 0.0171 0.0103 'International Tables Vol C Tables 4.2.6.8 and 6.1.1.4'
P P 0.1023 0.0942 'International Tables Vol C Tables 4.2.6.8 and 6.1.1.4'
Ir Ir -1.4442 7.9887 'International Tables Vol C Tables 4.2.6.8 and 6.1.1.4'
Cl Cl 0.1484 0.1585 'International Tables Vol C Tables 4.2.6.8 and 6.1.1.4'

loop_
_geom_angle_atom_site_label_1
_geom_angle_atom_site_label_2
_geom_angle_atom_site_label_3
_geom_angle
C26 Ir1 C20 84.82(17)
C26 Ir1 C5 103.31(19)
C20 Ir1 C5 110.03(19)
C26 Ir1 C7 138.91(19)
C20 Ir1 C7 95.60(18)
C5 Ir1 C7 38.2(2)
C26 Ir1 C3 96.28(18)
C20 Ir1 C3 147.77(19)
C5 Ir1 C3 38.28(19)
C7 Ir1 C3 62.82(19)
C26 Ir1 C2 121.60(16)
C20 Ir1 C2 153.34(17)
C5 Ir1 C2 63.45(18)
C7 Ir1 C2 62.79(17)
C3 Ir1 C2 36.80(17)
C26 Ir1 C9 158.16(17)
C20 Ir1 C9 115.39(17)
C5 Ir1 C9 63.24(19)
C7 Ir1 C9 36.96(18)
C3 Ir1 C9 62.32(18)
C2 Ir1 C9 37.96(16)
C26 Ir1 Cl1 87.63(13)
C20 Ir1 Cl1 87.77(13)
C5 Ir1 Cl1 159.64(14)
C7 Ir1 Cl1 133.45(15)
C3 Ir1 Cl1 124.45(14)
C2 Ir1 Cl1 96.20(13)
C9 Ir1 Cl1 100.73(14)
C2 C1 H1A 109.5
C2 C1 H1B 109.5
H1A C1 H1B 109.5
C2 C1 H1C 109.5
H1A C1 H1C 109.5
H1B C1 H1C 109.5
C3 C2 C9 107.8(4)
C3 C2 C1 125.7(4)
C9 C2 C1 126.3(4)
C3 C2 Ir1 71.5(3)
C9 C2 Ir1 71.5(2)
C1 C2 Ir1 126.5(3)
C2 C3 C5 108.4(4)
C2 C3 C4 127.0(5)
C5 C3 C4 124.5(5)
C2 C3 Ir1 71.7(3)
C5 C3 Ir1 68.3(3)
C4 C3 Ir1 129.4(4)
C3 C4 H4A 109.5
C3 C4 H4B 109.5
H4A C4 H4B 109.5
C3 C4 H4C 109.5
H4A C4 H4C 109.5
H4B C4 H4C 109.5
C7 C5 C3 107.5(4)
C7 C5 C6 125.0(5)
C3 C5 C6 126.1(5)
C7 C5 Ir1 73.1(3)
C3 C5 Ir1 73.5(3)
C6 C5 Ir1 129.4(4)
C5 C6 H6A 109.5
C5 C6 H6B 109.5
H6A C6 H6B 109.5
C5 C6 H6C 109.5
H6A C6 H6C 109.5
H6B C6 H6C 109.5
C9 C7 C5 108.3(4)
C9 C7 C8 127.0(5)
C5 C7 C8 124.6(5)
C9 C7 Ir1 72.5(3)
C5 C7 Ir1 68.6(3)
C8 C7 Ir1 125.4(4)
C7 C8 H8A 109.5
C7 C8 H8B 109.5
H8A C8 H8B 109.5
C7 C8 H8C 109.5
H8A C8 H8C 109.5
H8B C8 H8C 109.5
C7 C9 C2 107.7(4)
C7 C9 C10 125.7(5)
C2 C9 C10 125.6(4)
C7 C9 Ir1 70.6(3)
C2 C9 Ir1 70.5(2)
C10 C9 Ir1 133.5(4)
C11 C10 C15 118.7(6)
C11 C10 C9 122.9(5)
C15 C10 C9 118.4(6)
C10 C11 C12 119.6(8)
C10 C11 H11 120.2
C12 C11 H11 120.2
C13 C12 C11 121.0(10)
C13 C12 H12 119.5
C11 C12 H12 119.5
C12 C13 C14 120.0(8)
C12 C13 H13 120.0
C14 C13 H13 120.0
C13 C14 C15 121.2(9)
C13 C14 H14 119.4
C15 C14 H14 119.4
C14 C15 C10 119.6(8)
C14 C15 H15 120.2
C10 C15 H15 120.2
C17 C16 H16A 109.5
C17 C16 H16B 109.5
H16A C16 H16B 109.5
C17 C16 H16C 109.5
H16A C16 H16C 109.5
H16B C16 H16C 109.5
C16 C17 C18 115.6(8)
C16 C17 H17A 108.4
C18 C17 H17A 108.4
C16 C17 H17B 108.4
C18 C17 H17B 108.4
H17A C17 H17B 107.4
C19 C18 C17 105.9(7)
C19 C18 H18A 110.6
C17 C18 H18A 110.6
C19 C18 H18B 110.6
C17 C18 H18B 110.6
H18A C18 H18B 108.7
C18 C19 N1 114.0(5)
C18 C19 H19A 108.8
N1 C19 H19A 108.8
C18 C19 H19B 108.8
N1 C19 H19B 108.8
H19A C19 H19B 107.7
N1 C20 N2 104.6(4)
N1 C20 Ir1 132.0(3)
N2 C20 Ir1 123.4(3)
C22 C21 N2 106.1(4)
C22 C21 H21 127.0
N2 C21 H21 127.0
C21 C22 N1 107.7(4)
C21 C22 H22 126.2
N1 C22 H22 126.2
N2 C23 N3 109.9(4)
N2 C23 H23A 109.7
N3 C23 H23A 109.7
N2 C23 H23B 109.7
N3 C23 H23B 109.7
H23A C23 H23B 108.2
C25 C24 N3 105.8(4)
C25 C24 H24 127.1
N3 C24 H24 127.1
C24 C25 N4 108.0(5)
C24 C25 H25 126.0
N4 C25 H25 126.0
N3 C26 N4 104.2(4)
N3 C26 Ir1 124.1(3)
N4 C26 Ir1 131.8(3)
N4 C27 C28 113.7(4)
N4 C27 H27A 108.8
C28 C27 H27A 108.8
N4 C27 H27B 108.8
C28 C27 H27B 108.8
H27A C27 H27B 107.7
C27 C28 C29 110.0(5)
C27 C28 H28A 109.7
C29 C28 H28A 109.7
C27 C28 H28B 109.7
C29 C28 H28B 109.7
H28A C28 H28B 108.2
C30 C29 C28 113.9(6)
C30 C29 H29A 108.8
C28 C29 H29A 108.8
C30 C29 H29B 108.8
C28 C29 H29B 108.8
H29A C29 H29B 107.7
C29 C30 H30A 109.5
C29 C30 H30B 109.5
H30A C30 H30B 109.5
C29 C30 H30C 109.5
H30A C30 H30C 109.5
H30B C30 H30C 109.5
C20 N1 C22 110.7(4)
C20 N1 C19 125.5(4)
C22 N1 C19 123.6(4)
C20 N2 C21 110.9(4)
C20 N2 C23 123.2(4)
C21 N2 C23 125.8(4)
C26 N3 C24 111.3(4)
C26 N3 C23 123.0(4)
C24 N3 C23 125.6(4)
C26 N4 C25 110.7(4)
C26 N4 C27 125.3(4)
C25 N4 C27 123.9(4)
F6 P1 F2 92.6(4)
F6 P1 F3 178.4(5)
F2 P1 F3 88.7(4)
F6 P1 F4 90.8(3)
F2 P1 F4 92.6(3)
F3 P1 F4 90.1(4)
F6 P1 F5 91.6(5)
F2 P1 F5 175.7(4)
F3 P1 F5 87.1(4)
F4 P1 F5 88.6(2)
F6 P1 F1 87.0(3)
F2 P1 F1 88.7(3)
F3 P1 F1 92.1(4)
F4 P1 F1 177.5(3)
F5 P1 F1 90.2(3)

loop_
_geom_bond_atom_site_label_1
_geom_bond_atom_site_label_2
_geom_bond_distance
Ir1 C26 2.021(4)
Ir1 C20 2.031(4)
Ir1 C5 2.160(5)
Ir1 C7 2.220(5)
Ir1 C3 2.229(5)
Ir1 C2 2.232(4)
Ir1 C9 2.245(4)
Ir1 Cl1 2.4188(12)
C1 C2 1.500(6)
C1 H1A 0.9600
C1 H1B 0.9600
C1 H1C 0.9600
C2 C3 1.408(7)
C2 C9 1.456(6)
C3 C5 1.441(7)
C3 C4 1.499(7)
C4 H4A 0.9600
C4 H4B 0.9600
C4 H4C 0.9600
C5 C7 1.435(8)
C5 C6 1.495(7)
C6 H6A 0.9600
C6 H6B 0.9600
C6 H6C 0.9600
C7 C9 1.415(7)
C7 C8 1.492(7)
C8 H8A 0.9600
C8 H8B 0.9600
C8 H8C 0.9600
C9 C10 1.483(7)
C10 C11 1.368(9)
C10 C15 1.406(8)
C11 C12 1.407(9)
C11 H11 0.9300
C12 C13 1.345(14)
C12 H12 0.9300
C13 C14 1.350(14)
C13 H13 0.9300
C14 C15 1.381(11)
C14 H14 0.9300
C15 H15 0.9300
C16 C17 1.414(8)
C16 H16A 0.9600
C16 H16B 0.9600
C16 H16C 0.9600
C17 C18 1.559(7)
C17 H17A 0.9700
C17 H17B 0.9700
C18 C19 1.447(10)
C18 H18A 0.9700
C18 H18B 0.9700
C19 N1 1.472(6)
C19 H19A 0.9700
C19 H19B 0.9700
C20 N1 1.326(6)
C20 N2 1.359(6)
C21 C22 1.323(7)
C21 N2 1.374(6)
C21 H21 0.9300
C22 N1 1.381(6)
C22 H22 0.9300
C23 N2 1.447(6)
C23 N3 1.449(6)
C23 H23A 0.9700
C23 H23B 0.9700
C24 C25 1.327(7)
C24 N3 1.394(6)
C24 H24 0.9300
C25 N4 1.378(6)
C25 H25 0.9300
C26 N3 1.350(5)
C26 N4 1.352(5)
C27 N4 1.477(6)
C27 C28 1.507(7)
C27 H27A 0.9700
C27 H27B 0.9700
C28 C29 1.535(7)
C28 H28A 0.9700
C28 H28B 0.9700
C29 C30 1.494(8)
C29 H29A 0.9700
C29 H29B 0.9700
C30 H30A 0.9600
C30 H30B 0.9600
C30 H30C 0.9600
F1 P1 1.556(4)
F2 P1 1.528(4)
F3 P1 1.533(5)
F4 P1 1.542(4)
F5 P1 1.553(4)
F6 P1 1.492(5)
